data_4325924
loop_
_publ_author_name
'Zhi Cao'
'William P. Forrest'
'Yang Gao'
'Phillip E. Fanwick'
'Yang Zhang'
'Tong Ren'

_publ_contact_author_address
;    Department of Chemistry
     Purdue University
     560 Oval Dr.
     W. Lafayette
     IN 47907-2084
     USA
;
_publ_contact_author_email pfanwick@purdue.edu
_publ_contact_author_fax 1(765)4940239
_publ_contact_author_name 'Fanwick, Phillip E.'
_publ_contact_author_phone 1(765)4944572
_publ_section_title
;
 New Iron(III) Bis(acetylide) Compounds Based on the Iron Cyclam Motif
;
_journal_name_full 'Inorganic Chemistry'
_journal_page_first 7364
_journal_page_last 7366
_journal_paper_doi 10.1021/ic200836v
_journal_volume 50
_journal_year 2011
_chemical_formula_moiety 'C32 H66 Fe1 N4 Si2,C1 F3 O3 S1,C2 H6 O1'
_chemical_formula_sum 'C35 H72 F3 Fe N4 O4 S Si2'
_chemical_formula_weight 814.07
_space_group_IT_number 2
_symmetry_cell_setting triclinic
_symmetry_space_group_name_Hall '-P 1'
_symmetry_space_group_name_H-M 'P -1'
_atom_type_scat_source 'International Tables for Crystallography (Vol C)'
_audit_creation_date 7-03-11
_audit_creation_method 'SHELXL and local programs'
_cell_angle_alpha 106.581(5)
_cell_angle_beta 105.399(4)
_cell_angle_gamma 104.772(4)
_cell_formula_units_Z 2
_cell_length_a 9.2957(5)
_cell_length_b 16.0961(6)
_cell_length_c 17.2103(9)
_cell_measurement_reflns_used 8191
_cell_measurement_temperature 150.0(2)
_cell_measurement_theta_max 71
_cell_measurement_theta_min 2
_cell_volume 2221.7(2)
_computing_cell_refinement 'DENZO/SCALEPACK (Otwinowski & Minor, 1996)'
_computing_data_collection 'CrystalClear(Rigaku, 2001)'
_computing_data_reduction 'DENZO/SCALEPACK (Otwinowski & Minor, 1996)'
_computing_molecular_graphics
;
    ORTEP (Johnson, 1976)
    PLATON (Spek, 2003)
;
_computing_publication_material 'SHELX97(Sheldrick, 2008) and local programs'
_computing_structure_refinement 'SHELX97 (Sheldrick, 2008)'
_computing_structure_solution
;
 PATTY (DIRDIF, Beurskins, 2008)
;
_diffrn_ambient_temperature 150.0(2)
_diffrn_measured_fraction_theta_full 0.9640
_diffrn_measured_fraction_theta_max 0.9640
_diffrn_measurement_details
;
Data were collected on a Rigaku Rapid which has a quarter 
chi circle and a 200 degree curved image plate at a fixed 
distance of 127.4mm.  Strategy was optimized using the 
CrystalClear software.  The completeness is the best 
that can be obtained with this geometry. The missing data are not cusp 
data but mostly high angle data.
Also the use of HKL2000/SCALEPACK lowers the number 
of observed data as inconsistent equivalents are removed 
from the data set and not included in the collected total
;
_diffrn_measurement_device_type Rigaku_Rapid_II
_diffrn_measurement_method \w
_diffrn_radiation_monochromator 'confocal optics'
_diffrn_radiation_type CU-K\a
_diffrn_radiation_wavelength 1.54184
_diffrn_reflns_av_R_equivalents 0.0380
_diffrn_reflns_av_sigmaI/netI 0.0261
_diffrn_reflns_limit_h_max 0
_diffrn_reflns_limit_h_min -11
_diffrn_reflns_limit_k_max 19
_diffrn_reflns_limit_k_min -18
_diffrn_reflns_limit_l_max 21
_diffrn_reflns_limit_l_min -20
_diffrn_reflns_number 40150
_diffrn_reflns_theta_full 62.5
_diffrn_reflns_theta_max 71.97
_diffrn_reflns_theta_min 2.88
_diffrn_standards_number 0
_exptl_absorpt_coefficient_mu 4.096
_exptl_absorpt_correction_T_max 0.6639
_exptl_absorpt_correction_T_min 0.5821
_exptl_absorpt_correction_type multi-scan
_exptl_absorpt_process_details 'SCALEPACK (Otwinowski & Minor, 1997)'
_exptl_crystal_colour orange
_exptl_crystal_density_diffrn 1.217
_exptl_crystal_description plate
_exptl_crystal_F_000 878
_exptl_crystal_size_max 0.20
_exptl_crystal_size_mid 0.18
_exptl_crystal_size_min 0.10
_platon_squeeze_details '                                                                       '
_refine_diff_density_max 1.39
_refine_diff_density_min -0.35
_refine_ls_d_res_high 0.87
_refine_ls_extinction_method none
_refine_ls_goodness_of_fit_ref 1.038
_refine_ls_hydrogen_treatment mixed
_refine_ls_matrix_type full
_refine_ls_number_parameters 472
_refine_ls_number_reflns 6834
_refine_ls_number_restraints 0
_refine_ls_R_factor_all 0.053
_refine_ls_R_factor_gt 0.051
_refine_ls_shift/su_max 0.001
_refine_ls_structure_factor_coef Fsqd
_refine_ls_weighting_details 'w=1/[\s^2^(Fo^2^)+(0.0872P)^2^+2.0737P] where P=(Fo^2^+2Fc^2^)/3'
_refine_ls_weighting_scheme calc
_refine_ls_wR_factor_gt 0.140
_refine_ls_wR_factor_ref 0.143
_reflns_number_gt 6467
_reflns_number_total 6834
_reflns_threshold_expression >2.0\s(I)
_cod_data_source_file ic200836v_si_002.cif
_cod_data_source_block Z1
_cod_depositor_comments
;
The following automatic conversions were performed:

data name '_iucr_refine_instruction_details' was replaced with
'_iucr_refine_instructions_details' as specified in the replacement
file 'data/replacement-values/replacement_tags.lst'.

Automatic conversion script
Id: cif_correct_tags 9268 2022-04-12 08:56:07Z antanas 
;
_cod_original_cell_volume 2221.74(19)
_cod_original_formula_sum 'C35 H72 F3 Fe1 N4 O4 S1 Si2'
_cod_database_code 4325924

loop_
_symmetry_equiv_pos_as_xyz
'x, y, z'
'-x, -y, -z'

loop_
_atom_site_label
_atom_site_fract_x
_atom_site_fract_y
_atom_site_fract_z
_atom_site_U_iso_or_equiv
_atom_site_adp_type
_atom_site_occupancy
_atom_site_symmetry_multiplicity
_atom_site_calc_flag
_atom_site_refinement_flags
Fe1 0.5000 0.5000 0.5000 0.02456(17) Uani 1 2 d S
Fe2 0.0000 1.0000 0.0000 0.02538(17) Uani 1 2 d S
S3 0.32951(9) 0.77853(6) 0.74470(5) 0.0425(2) Uani 1 1 d .
Si1 0.44843(10) 0.76900(5) 0.42235(5) 0.0374(2) Uani 1 1 d .
Si2 -0.24897(9) 0.72049(5) 0.05711(5) 0.0313(2) Uani 1 1 d .
F31 0.3716(2) 0.92109(13) 0.69636(12) 0.0519(5) Uani 1 1 d .
F32 0.2641(3) 0.92983(15) 0.79205(15) 0.0718(7) Uani 1 1 d .
F33 0.1273(2) 0.83792(16) 0.65974(16) 0.0740(7) Uani 1 1 d .
O31 0.4741(3) 0.8274(2) 0.8177(2) 0.0931(12) Uani 1 1 d .
O32 0.3425(5) 0.7282(2) 0.6660(2) 0.0915(11) Uani 1 1 d .
O33 0.1990(3) 0.73012(16) 0.76338(16) 0.0515(6) Uani 1 1 d .
O401 0.0131(3) 0.45657(17) 0.31267(15) 0.0457(5) Uiso 1 1 d .
N1 0.4630(3) 0.56937(17) 0.60584(15) 0.0304(5) Uani 1 1 d .
N2 0.7328(3) 0.57343(17) 0.56996(15) 0.0303(5) Uani 1 1 d .
N3 -0.1892(3) 0.95488(17) -0.11041(15) 0.0348(5) Uani 1 1 d .
N4 0.0876(3) 0.92010(17) -0.07240(16) 0.0359(6) Uani 1 1 d .
C1 0.4816(3) 0.59898(19) 0.45739(17) 0.0294(6) Uani 1 1 d .
C2 0.4660(3) 0.66322(19) 0.43724(18) 0.0342(6) Uani 1 1 d .
C3 -0.1060(3) 0.89500(19) 0.02605(17) 0.0303(6) Uani 1 1 d .
C4 -0.1698(3) 0.8281(2) 0.04037(18) 0.0324(6) Uani 1 1 d .
C11 0.6191(3) 0.6143(2) 0.67938(18) 0.0369(7) Uani 1 1 d .
C12 0.7437(3) 0.6507(2) 0.64484(18) 0.0365(7) Uani 1 1 d .
C13 0.8364(3) 0.6039(2) 0.52409(19) 0.0374(7) Uani 1 1 d .
C14 0.8232(3) 0.5242(2) 0.4472(2) 0.0393(7) Uani 1 1 d .
C15 0.3357(3) 0.5174(2) 0.62824(18) 0.0358(6) Uani 1 1 d .
C16 0.2865(5) 0.8906(3) 0.4782(4) 0.0794(14) Uani 1 1 d .
C17 0.3045(5) 0.7996(3) 0.4793(3) 0.0574(9) Uani 1 1 d .
C18 0.1475(5) 0.7231(3) 0.4442(3) 0.0612(10) Uani 1 1 d .
C19 0.7760(5) 0.8405(4) 0.4493(4) 0.0916(17) Uani 1 1 d .
C21 -0.1435(4) 0.9093(2) -0.18360(19) 0.0445(8) Uani 1 1 d .
C22 -0.0458(4) 0.8559(2) -0.1540(2) 0.0440(8) Uani 1 1 d .
C23 0.1830(4) 0.8720(2) -0.0317(2) 0.0485(8) Uani 1 1 d .
C24 0.3158(4) 0.9374(2) 0.0542(2) 0.0514(8) Uani 1 1 d .
C25 -0.2626(4) 1.0228(2) -0.1266(2) 0.0441(8) Uani 1 1 d .
C26 -0.0657(5) 0.8303(3) 0.2388(2) 0.0684(11) Uani 1 1 d .
C27 -0.2201(4) 0.7488(2) 0.1762(2) 0.0465(8) Uani 1 1 d .
C28 -0.2339(5) 0.6643(3) 0.2015(3) 0.0610(10) Uani 1 1 d .
C29 0.0377(4) 0.6806(3) 0.0725(2) 0.0488(8) Uani 1 1 d .
C31 0.2696(4) 0.8710(2) 0.7213(2) 0.0426(7) Uani 1 1 d .
C110 0.6486(4) 0.8650(2) 0.4851(2) 0.0526(9) Uani 1 1 d .
C111 0.7016(6) 0.8898(3) 0.5823(3) 0.0836(15) Uani 1 1 d .
C112 0.3955(5) 0.6721(3) 0.2438(2) 0.0536(9) Uani 1 1 d .
C113 0.3625(5) 0.7491(3) 0.3051(2) 0.0591(9) Uani 1 1 d .
C114 0.4136(6) 0.8377(3) 0.2850(3) 0.0695(12) Uani 1 1 d .
C210 -0.1391(4) 0.6438(2) 0.0165(2) 0.0403(7) Uani 1 1 d .
C211 -0.2169(5) 0.5409(2) -0.0006(3) 0.0540(9) Uani 1 1 d .
C212 -0.5592(4) 0.7274(3) 0.0095(3) 0.0674(11) Uani 1 1 d .
C213 -0.4672(4) 0.6636(2) -0.0128(2) 0.0446(8) Uani 1 1 d .
C214 -0.4941(4) 0.6335(3) -0.1098(2) 0.0569(9) Uani 1 1 d .
C402 0.0003(4) 0.4949(3) 0.2485(2) 0.0526(8) Uiso 1 1 d .
C403 0.0238(5) 0.4389(3) 0.1706(3) 0.0655(10) Uiso 1 1 d .
H1 0.437(4) 0.612(2) 0.596(2) 0.037(9) Uiso 1 1 d .
H2 0.770(3) 0.543(2) 0.5921(19) 0.023(8) Uiso 1 1 d .
H3 -0.266(4) 0.915(2) -0.108(2) 0.039(9) Uiso 1 1 d .
H4 0.149(4) 0.954(2) -0.087(2) 0.034(9) Uiso 1 1 d .
H17 0.3553 0.8093 0.5418 0.069 Uiso 1 1 calc R
H27 -0.3102 0.7688 0.1846 0.056 Uiso 1 1 calc R
H110 0.6383 0.9214 0.4743 0.063 Uiso 1 1 calc R
H113 0.2439 0.7285 0.2887 0.071 Uiso 1 1 calc R
H11A 0.6443 0.5688 0.7038 0.044 Uiso 1 1 calc R
H11B 0.6158 0.6659 0.7261 0.044 Uiso 1 1 calc R
H11C 0.7219 0.8377 0.5958 0.125 Uiso 1 1 calc R
H11D 0.6176 0.9029 0.6024 0.125 Uiso 1 1 calc R
H11E 0.7998 0.9448 0.6116 0.125 Uiso 1 1 calc R
H11F 0.3399 0.6627 0.1832 0.080 Uiso 1 1 calc R
H11G 0.3570 0.6142 0.2528 0.080 Uiso 1 1 calc R
H11H 0.5107 0.6902 0.2563 0.080 Uiso 1 1 calc R
H11I 0.5297 0.8605 0.3001 0.104 Uiso 1 1 calc R
H11J 0.3836 0.8857 0.3194 0.104 Uiso 1 1 calc R
H11K 0.3600 0.8230 0.2229 0.104 Uiso 1 1 calc R
H12A 0.7251 0.7012 0.6265 0.044 Uiso 1 1 calc R
H12B 0.8514 0.6758 0.6907 0.044 Uiso 1 1 calc R
H13A 0.9488 0.6336 0.5652 0.045 Uiso 1 1 calc R
H13B 0.8064 0.6509 0.5036 0.045 Uiso 1 1 calc R
H14A 0.8420 0.4747 0.4673 0.047 Uiso 1 1 calc R
H14B 0.9090 0.5460 0.4259 0.047 Uiso 1 1 calc R
H15A 0.3266 0.5596 0.6798 0.043 Uiso 1 1 calc R
H15B 0.3638 0.4673 0.6434 0.043 Uiso 1 1 calc R
H16A 0.2442 0.8856 0.4179 0.119 Uiso 1 1 calc R
H16B 0.3909 0.9409 0.5090 0.119 Uiso 1 1 calc R
H16C 0.2126 0.9039 0.5072 0.119 Uiso 1 1 calc R
H18A 0.0843 0.7389 0.4796 0.092 Uiso 1 1 calc R
H18B 0.1642 0.6658 0.4458 0.092 Uiso 1 1 calc R
H18C 0.0903 0.7139 0.3839 0.092 Uiso 1 1 calc R
H19A 0.8812 0.8890 0.4850 0.137 Uiso 1 1 calc R
H19B 0.7481 0.8364 0.3889 0.137 Uiso 1 1 calc R
H19C 0.7790 0.7808 0.4515 0.137 Uiso 1 1 calc R
H210 -0.1433 0.6461 -0.0414 0.048 Uiso 1 1 calc R
H213 -0.5116 0.6068 -0.0012 0.054 Uiso 1 1 calc R
H21A -0.0809 0.9566 -0.1998 0.053 Uiso 1 1 calc R
H21B -0.2405 0.8670 -0.2351 0.053 Uiso 1 1 calc R
H21C -0.1591 0.5056 -0.0272 0.081 Uiso 1 1 calc R
H21D -0.3285 0.5176 -0.0401 0.081 Uiso 1 1 calc R
H21E -0.2129 0.5339 0.0546 0.081 Uiso 1 1 calc R
H21F -0.5231 0.7815 -0.0054 0.101 Uiso 1 1 calc R
H21G -0.5398 0.7480 0.0719 0.101 Uiso 1 1 calc R
H21H -0.6737 0.6936 -0.0238 0.101 Uiso 1 1 calc R
H21I -0.6090 0.6041 -0.1441 0.085 Uiso 1 1 calc R
H21J -0.4412 0.5891 -0.1250 0.085 Uiso 1 1 calc R
H21K -0.4493 0.6880 -0.1225 0.085 Uiso 1 1 calc R
H22A -0.1120 0.8040 -0.1441 0.053 Uiso 1 1 calc R
H22B -0.0041 0.8297 -0.1989 0.053 Uiso 1 1 calc R
H23A 0.2301 0.8427 -0.0722 0.058 Uiso 1 1 calc R
H23B 0.1115 0.8222 -0.0219 0.058 Uiso 1 1 calc R
H24A 0.3848 0.9037 0.0732 0.062 Uiso 1 1 calc R
H24B 0.3822 0.9894 0.0444 0.062 Uiso 1 1 calc R
H25A -0.3555 0.9918 -0.1822 0.053 Uiso 1 1 calc R
H25B -0.1840 1.0735 -0.1318 0.053 Uiso 1 1 calc R
H26A -0.0607 0.8429 0.2988 0.103 Uiso 1 1 calc R
H26B -0.0645 0.8855 0.2252 0.103 Uiso 1 1 calc R
H26C 0.0266 0.8145 0.2323 0.103 Uiso 1 1 calc R
H28A -0.1456 0.6432 0.1962 0.092 Uiso 1 1 calc R
H28B -0.3358 0.6142 0.1627 0.092 Uiso 1 1 calc R
H28C -0.2290 0.6812 0.2618 0.092 Uiso 1 1 calc R
H29A 0.0500 0.6743 0.1287 0.073 Uiso 1 1 calc R
H29B 0.0852 0.7462 0.0821 0.073 Uiso 1 1 calc R
H29C 0.0918 0.6449 0.0428 0.073 Uiso 1 1 calc R
H401 -0.060(6) 0.401(4) 0.291(3) 0.089(15) Uiso 1 1 d .
H40A 0.0810 0.5585 0.2739 0.063 Uiso 1 1 calc R
H40B -0.1066 0.4997 0.2301 0.063 Uiso 1 1 calc R
H40C 0.1319 0.4371 0.1878 0.098 Uiso 1 1 calc R
H40D 0.0096 0.4673 0.1271 0.098 Uiso 1 1 calc R
H40E -0.0547 0.3756 0.1458 0.098 Uiso 1 1 calc R

loop_
_atom_site_aniso_label
_atom_site_aniso_U_11
_atom_site_aniso_U_22
_atom_site_aniso_U_33
_atom_site_aniso_U_12
_atom_site_aniso_U_13
_atom_site_aniso_U_23
Fe1 0.0240(3) 0.0196(3) 0.0258(3) 0.0076(2) 0.0053(2) 0.0062(2)
Fe2 0.0251(3) 0.0194(3) 0.0262(3) 0.0042(2) 0.0080(2) 0.0058(2)
S3 0.0344(4) 0.0398(4) 0.0552(5) 0.0123(3) 0.0156(3) 0.0223(4)
Si1 0.0421(5) 0.0241(4) 0.0404(4) 0.0106(3) 0.0059(3) 0.0137(3)
Si2 0.0283(4) 0.0309(4) 0.0370(4) 0.0088(3) 0.0118(3) 0.0178(3)
F31 0.0572(11) 0.0482(11) 0.0568(11) 0.0186(9) 0.0233(9) 0.0271(9)
F32 0.1027(18) 0.0453(12) 0.0802(15) 0.0304(12) 0.0576(14) 0.0159(11)
F33 0.0462(12) 0.0632(14) 0.0901(17) 0.0165(10) -0.0071(11) 0.0299(12)
O31 0.0453(15) 0.077(2) 0.123(3) -0.0113(14) -0.0195(16) 0.067(2)
O32 0.158(3) 0.075(2) 0.117(3) 0.082(2) 0.103(3) 0.058(2)
O33 0.0443(13) 0.0387(13) 0.0656(15) 0.0051(10) 0.0228(11) 0.0176(11)
N1 0.0328(13) 0.0255(13) 0.0305(12) 0.0126(10) 0.0091(10) 0.0076(10)
N2 0.0267(12) 0.0253(13) 0.0318(12) 0.0083(10) 0.0040(9) 0.0079(10)
N3 0.0302(12) 0.0307(13) 0.0343(13) 0.0033(11) 0.0064(10) 0.0113(10)
N4 0.0366(13) 0.0266(13) 0.0400(14) 0.0071(11) 0.0179(11) 0.0064(11)
C1 0.0286(13) 0.0251(14) 0.0291(13) 0.0084(11) 0.0072(11) 0.0068(11)
C2 0.0379(15) 0.0264(15) 0.0346(15) 0.0119(12) 0.0077(12) 0.0111(12)
C3 0.0276(13) 0.0256(14) 0.0309(14) 0.0068(11) 0.0066(11) 0.0073(11)
C4 0.0298(14) 0.0290(15) 0.0338(14) 0.0083(12) 0.0091(11) 0.0097(12)
C11 0.0358(16) 0.0343(16) 0.0286(14) 0.0117(13) 0.0043(12) 0.0026(12)
C12 0.0313(14) 0.0268(15) 0.0346(15) 0.0060(12) 0.0027(12) 0.0008(12)
C13 0.0272(14) 0.0349(16) 0.0436(16) 0.0049(12) 0.0098(12) 0.0140(13)
C14 0.0312(15) 0.0415(18) 0.0442(17) 0.0125(13) 0.0153(13) 0.0138(14)
C15 0.0371(15) 0.0369(16) 0.0342(15) 0.0144(13) 0.0156(12) 0.0112(13)
C16 0.072(3) 0.049(2) 0.144(4) 0.035(2) 0.054(3) 0.049(3)
C17 0.064(2) 0.047(2) 0.066(2) 0.0240(18) 0.0244(19) 0.0218(18)
C18 0.074(3) 0.045(2) 0.072(2) 0.0180(18) 0.044(2) 0.0192(18)
C19 0.047(2) 0.096(4) 0.155(5) 0.028(2) 0.043(3) 0.074(4)
C21 0.0435(17) 0.0412(18) 0.0297(15) -0.0010(14) 0.0080(13) 0.0059(13)
C22 0.0466(18) 0.0319(17) 0.0376(16) 0.0042(14) 0.0173(14) -0.0020(13)
C23 0.0506(19) 0.0394(19) 0.062(2) 0.0260(15) 0.0247(16) 0.0148(16)
C24 0.0412(18) 0.044(2) 0.066(2) 0.0188(15) 0.0125(16) 0.0208(17)
C25 0.0359(16) 0.0395(18) 0.0478(18) 0.0101(14) 0.0023(14) 0.0190(15)
C26 0.077(3) 0.077(3) 0.0382(19) 0.015(2) 0.0175(18) 0.0169(19)
C27 0.0531(19) 0.056(2) 0.0436(17) 0.0251(16) 0.0229(15) 0.0280(16)
C28 0.082(3) 0.075(3) 0.061(2) 0.044(2) 0.041(2) 0.046(2)
C29 0.0427(18) 0.050(2) 0.063(2) 0.0244(16) 0.0222(16) 0.0254(17)
C31 0.0388(17) 0.0369(17) 0.0471(18) 0.0119(14) 0.0147(14) 0.0110(14)
C110 0.0479(19) 0.0308(18) 0.065(2) 0.0068(15) 0.0026(17) 0.0221(16)
C111 0.101(3) 0.044(2) 0.060(2) 0.012(2) -0.016(2) 0.0094(19)
C112 0.060(2) 0.058(2) 0.0481(19) 0.0220(18) 0.0245(17) 0.0212(17)
C113 0.067(2) 0.057(2) 0.054(2) 0.0217(19) 0.0188(18) 0.0261(18)
C114 0.095(3) 0.052(2) 0.054(2) 0.018(2) 0.009(2) 0.0328(19)
C210 0.0432(17) 0.0332(17) 0.0476(18) 0.0149(14) 0.0177(14) 0.0177(14)
C211 0.061(2) 0.0398(19) 0.066(2) 0.0202(17) 0.0257(18) 0.0235(17)
C212 0.042(2) 0.097(3) 0.076(3) 0.035(2) 0.0255(19) 0.039(2)
C213 0.0321(15) 0.0444(19) 0.0546(19) 0.0046(13) 0.0118(14) 0.0266(16)
C214 0.0450(19) 0.058(2) 0.050(2) 0.0106(17) 0.0013(15) 0.0178(17)

loop_
_atom_type_symbol
_atom_type_radius_bond
Fe 1.17
S 1.02
Si 1.11
F 0.72
O 0.73
N 0.75
C 0.77
H 0.32

loop_
_geom_angle_atom_site_label_1
_geom_angle_atom_site_label_2
_geom_angle_atom_site_label_3
_geom_angle
_geom_angle_site_symmetry_1
_geom_angle_site_symmetry_3
C1 Fe1 C1 180.00(19) . 2_666
C1 Fe1 N2 89.69(11) . 2_666
C1 Fe1 N2 90.31(11) 2_666 2_666
C1 Fe1 N2 90.31(11) . .
C1 Fe1 N2 89.69(11) 2_666 .
N2 Fe1 N2 179.9980(10) 2_666 .
C1 Fe1 N1 91.63(11) . 2_666
C1 Fe1 N1 88.37(11) 2_666 2_666
N2 Fe1 N1 85.43(9) 2_666 2_666
N2 Fe1 N1 94.57(9) . 2_666
C1 Fe1 N1 88.37(11) . .
C1 Fe1 N1 91.63(11) 2_666 .
N2 Fe1 N1 94.57(9) 2_666 .
N2 Fe1 N1 85.43(9) . .
N1 Fe1 N1 179.9990(10) 2_666 .
C3 Fe2 C3 179.9980(10) . 2_575
C3 Fe2 N3 89.17(11) . .
C3 Fe2 N3 90.83(11) 2_575 .
C3 Fe2 N3 90.83(11) . 2_575
C3 Fe2 N3 89.17(11) 2_575 2_575
N3 Fe2 N3 180.00(16) . 2_575
C3 Fe2 N4 90.28(11) . .
C3 Fe2 N4 89.72(11) 2_575 .
N3 Fe2 N4 85.49(10) . .
N3 Fe2 N4 94.51(10) 2_575 .
C3 Fe2 N4 89.72(11) . 2_575
C3 Fe2 N4 90.28(11) 2_575 2_575
N3 Fe2 N4 94.51(10) . 2_575
N3 Fe2 N4 85.49(10) 2_575 2_575
N4 Fe2 N4 179.9990(10) . 2_575
O31 S3 O32 116.2(3) . .
O31 S3 O33 114.20(19) . .
O32 S3 O33 114.72(19) . .
O31 S3 C31 103.33(17) . .
O32 S3 C31 103.29(16) . .
O33 S3 C31 102.62(15) . .
C2 Si1 C113 111.53(16) . .
C2 Si1 C110 108.09(14) . .
C113 Si1 C110 115.05(18) . .
C2 Si1 C17 104.98(15) . .
C113 Si1 C17 109.66(18) . .
C110 Si1 C17 106.96(18) . .
C4 Si2 C213 108.00(13) . .
C4 Si2 C210 105.80(13) . .
C213 Si2 C210 109.00(15) . .
C4 Si2 C27 109.51(14) . .
C213 Si2 C27 110.50(15) . .
C210 Si2 C27 113.79(15) . .
C402 O401 H401 110(3) . .
C15 N1 C11 112.5(2) . .
C15 N1 Fe1 117.28(18) . .
C11 N1 Fe1 107.54(17) . .
C15 N1 H1 106(2) . .
C11 N1 H1 106(2) . .
Fe1 N1 H1 107(2) . .
C25 N3 C21 112.7(2) . .
C25 N3 Fe2 117.28(19) . .
C21 N3 Fe2 107.45(19) . .
C25 N3 H3 102(2) . .
C21 N3 H3 109(2) . .
Fe2 N3 H3 109(2) . .
C22 N4 C23 112.5(3) . .
C22 N4 Fe2 107.49(19) . .
C23 N4 Fe2 118.4(2) . .
C22 N4 H4 106(2) . .
C23 N4 H4 105(2) . .
Fe2 N4 H4 107(2) . .
C12 N2 C13 112.6(2) . .
C12 N2 Fe1 107.52(17) . .
C13 N2 Fe1 118.14(18) . .
C12 N2 H2 103(2) . .
C13 N2 H2 106(2) . .
Fe1 N2 H2 108(2) . .
C2 C1 Fe1 174.1(2) . .
C1 C2 Si1 172.3(3) . .
C4 C3 Fe2 177.8(3) . .
C3 C4 Si2 172.7(3) . .
N1 C11 C12 107.6(2) . .
N1 C11 H11A 110.20 . .
C12 C11 H11A 110.20 . .
N1 C11 H11B 110.20 . .
C12 C11 H11B 110.20 . .
H11A C11 H11B 108.50 . .
N2 C12 C11 108.1(2) . .
N2 C12 H12A 110.10 . .
C11 C12 H12A 110.10 . .
N2 C12 H12B 110.10 . .
C11 C12 H12B 110.10 . .
H12A C12 H12B 108.40 . .
N2 C13 C14 112.0(2) . .
N2 C13 H13A 109.20 . .
C14 C13 H13A 109.20 . .
N2 C13 H13B 109.20 . .
C14 C13 H13B 109.20 . .
H13A C13 H13B 107.90 . .
C13 C14 C15 114.9(2) . 2_666
C13 C14 H14A 108.50 . .
C15 C14 H14A 108.50 2_666 .
C13 C14 H14B 108.50 . .
C15 C14 H14B 108.50 2_666 .
H14A C14 H14B 107.50 . .
N1 C15 C14 110.9(2) . 2_666
N1 C15 H15A 109.50 . .
C14 C15 H15A 109.50 2_666 .
N1 C15 H15B 109.50 . .
C14 C15 H15B 109.50 2_666 .
H15A C15 H15B 108.00 . .
C17 C16 H16A 109.50 . .
C17 C16 H16B 109.50 . .
H16A C16 H16B 109.50 . .
C17 C16 H16C 109.50 . .
H16A C16 H16C 109.50 . .
H16B C16 H16C 109.50 . .
C18 C17 C16 112.0(3) . .
C18 C17 Si1 112.8(3) . .
C16 C17 Si1 111.5(3) . .
C18 C17 H17 106.70 . .
C16 C17 H17 106.70 . .
Si1 C17 H17 106.70 . .
C17 C18 H18A 109.50 . .
C17 C18 H18B 109.50 . .
H18A C18 H18B 109.50 . .
C17 C18 H18C 109.50 . .
H18A C18 H18C 109.50 . .
H18B C18 H18C 109.50 . .
C110 C19 H19A 109.50 . .
C110 C19 H19B 109.50 . .
H19A C19 H19B 109.50 . .
C110 C19 H19C 109.50 . .
H19A C19 H19C 109.50 . .
H19B C19 H19C 109.50 . .
N3 C21 C22 107.9(2) . .
N3 C21 H21A 110.10 . .
C22 C21 H21A 110.10 . .
N3 C21 H21B 110.10 . .
C22 C21 H21B 110.10 . .
H21A C21 H21B 108.40 . .
N4 C22 C21 107.8(2) . .
N4 C22 H22A 110.10 . .
C21 C22 H22A 110.10 . .
N4 C22 H22B 110.10 . .
C21 C22 H22B 110.10 . .
H22A C22 H22B 108.50 . .
N4 C23 C24 112.5(3) . .
N4 C23 H23A 109.10 . .
C24 C23 H23A 109.10 . .
N4 C23 H23B 109.10 . .
C24 C23 H23B 109.10 . .
H23A C23 H23B 107.80 . .
C25 C24 C23 115.5(3) 2_575 .
C25 C24 H24A 108.40 2_575 .
C23 C24 H24A 108.40 . .
C25 C24 H24B 108.40 2_575 .
C23 C24 H24B 108.40 . .
H24A C24 H24B 107.50 . .
N3 C25 C24 111.0(3) . 2_575
N3 C25 H25A 109.40 . .
C24 C25 H25A 109.40 2_575 .
N3 C25 H25B 109.40 . .
C24 C25 H25B 109.40 2_575 .
H25A C25 H25B 108.00 . .
C27 C26 H26A 109.50 . .
C27 C26 H26B 109.50 . .
H26A C26 H26B 109.50 . .
C27 C26 H26C 109.50 . .
H26A C26 H26C 109.50 . .
H26B C26 H26C 109.50 . .
C28 C27 C26 110.8(3) . .
C28 C27 Si2 112.8(3) . .
C26 C27 Si2 113.7(2) . .
C28 C27 H27 106.30 . .
C26 C27 H27 106.30 . .
Si2 C27 H27 106.30 . .
C27 C28 H28A 109.50 . .
C27 C28 H28B 109.50 . .
H28A C28 H28B 109.50 . .
C27 C28 H28C 109.50 . .
H28A C28 H28C 109.50 . .
H28B C28 H28C 109.50 . .
C210 C29 H29A 109.50 . .
C210 C29 H29B 109.50 . .
H29A C29 H29B 109.50 . .
C210 C29 H29C 109.50 . .
H29A C29 H29C 109.50 . .
H29B C29 H29C 109.50 . .
F33 C31 F31 107.8(3) . .
F33 C31 F32 107.6(3) . .
F31 C31 F32 106.5(3) . .
F33 C31 S3 111.7(2) . .
F31 C31 S3 112.1(2) . .
F32 C31 S3 110.9(2) . .
C111 C110 C19 111.5(4) . .
C111 C110 Si1 113.4(3) . .
C19 C110 Si1 110.2(3) . .
C111 C110 H110 107.10 . .
C19 C110 H110 107.10 . .
Si1 C110 H110 107.10 . .
C110 C111 H11C 109.50 . .
C110 C111 H11D 109.50 . .
H11C C111 H11D 109.50 . .
C110 C111 H11E 109.50 . .
H11C C111 H11E 109.50 . .
H11D C111 H11E 109.50 . .
C113 C112 H11F 109.50 . .
C113 C112 H11G 109.50 . .
H11F C112 H11G 109.50 . .
C113 C112 H11H 109.50 . .
H11F C112 H11H 109.50 . .
H11G C112 H11H 109.50 . .
C112 C113 C114 108.3(3) . .
C112 C113 Si1 114.5(3) . .
C114 C113 Si1 113.8(3) . .
C112 C113 H113 106.60 . .
C114 C113 H113 106.60 . .
Si1 C113 H113 106.60 . .
C113 C114 H11I 109.50 . .
C113 C114 H11J 109.50 . .
H11I C114 H11J 109.50 . .
C113 C114 H11K 109.50 . .
H11I C114 H11K 109.50 . .
H11J C114 H11K 109.50 . .
C29 C210 C211 110.9(3) . .
C29 C210 Si2 113.3(2) . .
C211 C210 Si2 115.0(2) . .
C29 C210 H210 105.60 . .
C211 C210 H210 105.60 . .
Si2 C210 H210 105.60 . .
C210 C211 H21C 109.50 . .
C210 C211 H21D 109.50 . .
H21C C211 H21D 109.50 . .
C210 C211 H21E 109.50 . .
H21C C211 H21E 109.50 . .
H21D C211 H21E 109.50 . .
C213 C212 H21F 109.50 . .
C213 C212 H21G 109.50 . .
H21F C212 H21G 109.50 . .
C213 C212 H21H 109.50 . .
H21F C212 H21H 109.50 . .
H21G C212 H21H 109.50 . .
C212 C213 C214 109.4(3) . .
C212 C213 Si2 111.5(3) . .
C214 C213 Si2 111.8(2) . .
C212 C213 H213 108.00 . .
C214 C213 H213 108.00 . .
Si2 C213 H213 108.00 . .
C213 C214 H21I 109.50 . .
C213 C214 H21J 109.50 . .
H21I C214 H21J 109.50 . .
C213 C214 H21K 109.50 . .
H21I C214 H21K 109.50 . .
H21J C214 H21K 109.50 . .
O401 C402 C403 112.8(3) . .
O401 C402 H40A 109.00 . .
C403 C402 H40A 109.00 . .
O401 C402 H40B 109.00 . .
C403 C402 H40B 109.00 . .
H40A C402 H40B 107.80 . .
C402 C403 H40C 109.50 . .
C402 C403 H40D 109.50 . .
H40C C403 H40D 109.50 . .
C402 C403 H40E 109.50 . .
H40C C403 H40E 109.50 . .
H40D C403 H40E 109.50 . .

loop_
_geom_bond_atom_site_label_1
_geom_bond_atom_site_label_2
_geom_bond_distance
_geom_bond_site_symmetry_2
Fe1 C1 1.961(3) .
Fe1 C1 1.961(3) 2_666
Fe1 N2 2.007(2) 2_666
Fe1 N2 2.007(2) .
Fe1 N1 2.013(2) 2_666
Fe1 N1 2.013(2) .
Fe2 C3 1.961(3) .
Fe2 C3 1.961(3) 2_575
Fe2 N3 2.004(2) .
Fe2 N3 2.004(2) 2_575
Fe2 N4 2.007(2) .
Fe2 N4 2.007(2) 2_575
S3 O31 1.416(3) .
S3 O32 1.420(3) .
S3 O33 1.432(3) .
S3 C31 1.825(3) .
Si1 C2 1.833(3) .
Si1 C113 1.859(4) .
Si1 C110 1.879(3) .
Si1 C17 1.937(4) .
Si2 C4 1.836(3) .
Si2 C213 1.879(3) .
Si2 C210 1.893(3) .
Si2 C27 1.895(3) .
F31 C31 1.326(4) .
F32 C31 1.334(4) .
F33 C31 1.316(4) .
O401 C402 1.403(4) .
O401 H401 0.88(5) .
N1 C15 1.473(4) .
N1 C11 1.482(4) .
N1 H1 0.83(4) .
N3 C25 1.480(4) .
N3 C21 1.490(4) .
N3 H3 0.85(4) .
N4 C22 1.474(4) .
N4 C23 1.485(4) .
N4 H4 0.82(3) .
N2 C12 1.473(4) .
N2 C13 1.476(4) .
N2 H2 0.80(3) .
C1 C2 1.210(4) .
C3 C4 1.215(4) .
C11 C12 1.502(4) .
C11 H11A 0.9900 .
C11 H11B 0.9900 .
C12 H12A 0.9900 .
C12 H12B 0.9900 .
C13 C14 1.509(4) .
C13 H13A 0.9900 .
C13 H13B 0.9900 .
C14 C15 1.516(4) 2_666
C14 H14A 0.9900 .
C14 H14B 0.9900 .
C15 C14 1.516(4) 2_666
C15 H15A 0.9900 .
C15 H15B 0.9900 .
C16 C17 1.520(5) .
C16 H16A 0.9800 .
C16 H16B 0.9800 .
C16 H16C 0.9800 .
C17 C18 1.484(5) .
C17 H17 1.0000 .
C18 H18A 0.9800 .
C18 H18B 0.9800 .
C18 H18C 0.9800 .
C19 C110 1.557(6) .
C19 H19A 0.9800 .
C19 H19B 0.9800 .
C19 H19C 0.9800 .
C21 C22 1.492(5) .
C21 H21A 0.9900 .
C21 H21B 0.9900 .
C22 H22A 0.9900 .
C22 H22B 0.9900 .
C23 C24 1.516(5) .
C23 H23A 0.9900 .
C23 H23B 0.9900 .
C24 C25 1.497(5) 2_575
C24 H24A 0.9900 .
C24 H24B 0.9900 .
C25 C24 1.497(5) 2_575
C25 H25A 0.9900 .
C25 H25B 0.9900 .
C26 C27 1.534(5) .
C26 H26A 0.9800 .
C26 H26B 0.9800 .
C26 H26C 0.9800 .
C27 C28 1.529(5) .
C27 H27 1.0000 .
C28 H28A 0.9800 .
C28 H28B 0.9800 .
C28 H28C 0.9800 .
C29 C210 1.523(5) .
C29 H29A 0.9800 .
C29 H29B 0.9800 .
C29 H29C 0.9800 .
C110 C111 1.510(6) .
C110 H110 1.0000 .
C111 H11C 0.9800 .
C111 H11D 0.9800 .
C111 H11E 0.9800 .
C112 C113 1.538(5) .
C112 H11F 0.9800 .
C112 H11G 0.9800 .
C112 H11H 0.9800 .
C113 C114 1.550(5) .
C113 H113 1.0000 .
C114 H11I 0.9800 .
C114 H11J 0.9800 .
C114 H11K 0.9800 .
C210 C211 1.532(5) .
C210 H210 1.0000 .
C211 H21C 0.9800 .
C211 H21D 0.9800 .
C211 H21E 0.9800 .
C212 C213 1.526(5) .
C212 H21F 0.9800 .
C212 H21G 0.9800 .
C212 H21H 0.9800 .
C213 C214 1.530(5) .
C213 H213 1.0000 .
C214 H21I 0.9800 .
C214 H21J 0.9800 .
C214 H21K 0.9800 .
C402 C403 1.491(5) .
C402 H40A 0.9900 .
C402 H40B 0.9900 .
C403 H40C 0.9800 .
C403 H40D 0.9800 .
C403 H40E 0.9800 .

loop_
_geom_hbond_atom_site_label_D
_geom_hbond_atom_site_label_H
_geom_hbond_atom_site_label_A
_geom_hbond_distance_DH
_geom_hbond_distance_HA
_geom_hbond_distance_DA
_geom_hbond_angle_DHA
_geom_hbond_site_symmetry_A
O401 H401 O33 0.88(5) 1.96(5) 2.827(5) 171(6) 2_566

loop_
_geom_torsion_atom_site_label_1
_geom_torsion_atom_site_label_2
_geom_torsion_atom_site_label_3
_geom_torsion_atom_site_label_4
_geom_torsion
_geom_torsion_site_symmetry_1
_geom_torsion_site_symmetry_4
C1 Fe1 N1 C15 127.7(2) . .
C1 Fe1 N1 C15 -52.3(2) 2_666 .
N2 Fe1 N1 C15 38.1(2) 2_666 .
N2 Fe1 N1 C15 -141.9(2) . .
N1 Fe1 N1 C15 -173(28) 2_666 .
C1 Fe1 N1 C11 -104.4(2) . .
C1 Fe1 N1 C11 75.6(2) 2_666 .
N2 Fe1 N1 C11 166.01(19) 2_666 .
N2 Fe1 N1 C11 -13.98(19) . .
N1 Fe1 N1 C11 -45(28) 2_666 .
C3 Fe2 N3 C25 128.5(2) . .
C3 Fe2 N3 C25 -51.5(2) 2_575 .
N3 Fe2 N3 C25 72(43) 2_575 .
N4 Fe2 N3 C25 -141.2(2) . .
N4 Fe2 N3 C25 38.8(2) 2_575 .
C3 Fe2 N3 C21 -103.5(2) . .
C3 Fe2 N3 C21 76.5(2) 2_575 .
N3 Fe2 N3 C21 -160(43) 2_575 .
N4 Fe2 N3 C21 -13.14(19) . .
N4 Fe2 N3 C21 166.86(19) 2_575 .
C3 Fe2 N4 C22 73.5(2) . .
C3 Fe2 N4 C22 -106.5(2) 2_575 .
N3 Fe2 N4 C22 -15.7(2) . .
N3 Fe2 N4 C22 164.3(2) 2_575 .
N4 Fe2 N4 C22 -169(41) 2_575 .
C3 Fe2 N4 C23 -55.3(2) . .
C3 Fe2 N4 C23 124.7(2) 2_575 .
N3 Fe2 N4 C23 -144.5(2) . .
N3 Fe2 N4 C23 35.5(2) 2_575 .
N4 Fe2 N4 C23 62(41) 2_575 .
C1 Fe1 N2 C12 73.3(2) . .
C1 Fe1 N2 C12 -106.7(2) 2_666 .
N2 Fe1 N2 C12 -161(16) 2_666 .
N1 Fe1 N2 C12 165.00(19) 2_666 .
N1 Fe1 N2 C12 -15.00(19) . .
C1 Fe1 N2 C13 -55.5(2) . .
C1 Fe1 N2 C13 124.5(2) 2_666 .
N2 Fe1 N2 C13 70(16) 2_666 .
N1 Fe1 N2 C13 36.2(2) 2_666 .
N1 Fe1 N2 C13 -143.8(2) . .
C1 Fe1 C1 C2 91(13) 2_666 .
N2 Fe1 C1 C2 86(2) 2_666 .
N2 Fe1 C1 C2 -94(2) . .
N1 Fe1 C1 C2 172(2) 2_666 .
N1 Fe1 C1 C2 -8(2) . .
Fe1 C1 C2 Si1 28(4) . .
C113 Si1 C2 C1 -169.7(19) . .
C110 Si1 C2 C1 63(2) . .
C17 Si1 C2 C1 -51(2) . .
C3 Fe2 C3 C4 -173(7) 2_575 .
N3 Fe2 C3 C4 83(6) . .
N3 Fe2 C3 C4 -97(6) 2_575 .
N4 Fe2 C3 C4 -2(6) . .
N4 Fe2 C3 C4 178(100) 2_575 .
Fe2 C3 C4 Si2 19(8) . .
C213 Si2 C4 C3 -120(2) . .
C210 Si2 C4 C3 -3(2) . .
C27 Si2 C4 C3 120(2) . .
C15 N1 C11 C12 170.4(2) . .
Fe1 N1 C11 C12 39.8(3) . .
C13 N2 C12 C11 172.9(2) . .
Fe1 N2 C12 C11 41.0(3) . .
N1 C11 C12 N2 -54.1(3) . .
C12 N2 C13 C14 -179.7(2) . .
Fe1 N2 C13 C14 -53.3(3) . .
N2 C13 C14 C15 68.9(3) . 2_666
C11 N1 C15 C14 177.7(2) . 2_666
Fe1 N1 C15 C14 -56.8(3) . 2_666
C2 Si1 C17 C18 -57.1(3) . .
C113 Si1 C17 C18 62.8(3) . .
C110 Si1 C17 C18 -171.8(3) . .
C2 Si1 C17 C16 176.0(3) . .
C113 Si1 C17 C16 -64.1(4) . .
C110 Si1 C17 C16 61.3(3) . .
C25 N3 C21 C22 170.1(2) . .
Fe2 N3 C21 C22 39.4(3) . .
C23 N4 C22 C21 173.7(3) . .
Fe2 N4 C22 C21 41.6(3) . .
N3 C21 C22 N4 -54.1(3) . .
C22 N4 C23 C24 -177.5(3) . .
Fe2 N4 C23 C24 -51.1(3) . .
N4 C23 C24 C25 67.0(4) . 2_575
C21 N3 C25 C24 176.5(2) . 2_575
Fe2 N3 C25 C24 -58.0(3) . 2_575
C4 Si2 C27 C28 -162.3(2) . .
C213 Si2 C27 C28 78.9(3) . .
C210 Si2 C27 C28 -44.1(3) . .
C4 Si2 C27 C26 -35.0(3) . .
C213 Si2 C27 C26 -153.9(3) . .
C210 Si2 C27 C26 83.1(3) . .
O31 S3 C31 F33 -173.6(3) . .
O32 S3 C31 F33 64.9(3) . .
O33 S3 C31 F33 -54.7(3) . .
O31 S3 C31 F31 65.3(3) . .
O32 S3 C31 F31 -56.2(3) . .
O33 S3 C31 F31 -175.8(2) . .
O31 S3 C31 F32 -53.7(3) . .
O32 S3 C31 F32 -175.1(3) . .
O33 S3 C31 F32 65.3(2) . .
C2 Si1 C110 C111 -64.3(3) . .
C113 Si1 C110 C111 170.3(3) . .
C17 Si1 C110 C111 48.3(3) . .
C2 Si1 C110 C19 61.4(3) . .
C113 Si1 C110 C19 -63.9(3) . .
C17 Si1 C110 C19 174.0(3) . .
C2 Si1 C113 C112 -28.0(3) . .
C110 Si1 C113 C112 95.5(3) . .
C17 Si1 C113 C112 -143.9(3) . .
C2 Si1 C113 C114 -153.3(3) . .
C110 Si1 C113 C114 -29.8(4) . .
C17 Si1 C113 C114 90.8(3) . .
C4 Si2 C210 C29 67.9(3) . .
C213 Si2 C210 C29 -176.2(2) . .
C27 Si2 C210 C29 -52.4(3) . .
C4 Si2 C210 C211 -163.2(2) . .
C213 Si2 C210 C211 -47.3(3) . .
C27 Si2 C210 C211 76.5(3) . .
C4 Si2 C213 C212 -58.5(3) . .
C210 Si2 C213 C212 -173.0(2) . .
C27 Si2 C213 C212 61.3(3) . .
C4 Si2 C213 C214 64.3(3) . .
C210 Si2 C213 C214 -50.2(3) . .
C27 Si2 C213 C214 -175.9(2) . .

loop_
_platon_squeeze_void_nr
_platon_squeeze_void_average_x
_platon_squeeze_void_average_y
_platon_squeeze_void_average_z
_platon_squeeze_void_volume
_platon_squeeze_void_count_electrons
_platon_squeeze_void_content
1 0.147 0.013 0.646 18 2 ' '
2 0.853 0.987 0.353 18 2 ' '
